data_7705834
loop_
_publ_author_name
'Liang, Weichi'
'Wen, Jiali'
'Zhao, Yukai'
'Zhang, Meng'
'Jiang, Jiuxing'

_publ_section_title
;
 The embedding of fluorescent <i>N</i>-methyl-9-acridone into a
 topological new layered aluminophosphate SYSU-2 by one-pot synthesis.
;
_journal_issue 46
_journal_name_full 'Dalton transactions (Cambridge, England : 2003)'
_journal_page_first 17033
_journal_page_last 17038
_journal_paper_doi 10.1039/d0dt03006f
_journal_volume 49
_journal_year 2020
_chemical_formula_moiety 'Al4 F4 H12 O20 P4, 2(C14 H11 N O)'
_chemical_formula_sum 'C28 H34 Al4 F4 N2 O22 P4'
_chemical_formula_weight 1058.37
_space_group_crystal_system triclinic
_space_group_IT_number 2
_space_group_name_Hall '-P 1'
_space_group_name_H-M_alt 'P -1'
_atom_sites_solution_hydrogens mixed
_atom_sites_solution_primary dual
_audit_creation_date 2020-01-30
_audit_creation_method
;
Olex2 1.2
(compiled 2017.03.28 svn.r3405 for OlexSys, GUI svn.r5381)
;
_audit_update_record
;
2020-01-30 deposited with the CCDC.	2020-11-16 downloaded from the CCDC.
;
_cell_angle_alpha 91.559(2)
_cell_angle_beta 93.484(2)
_cell_angle_gamma 110.598(2)
_cell_formula_units_Z 1
_cell_length_a 6.9778(3)
_cell_length_b 9.7904(4)
_cell_length_c 13.7290(5)
_cell_measurement_reflns_used 7291
_cell_measurement_temperature 150(2)
_cell_measurement_theta_max 56.974
_cell_measurement_theta_min 2.809
_cell_volume 875.14(6)
_computing_cell_refinement 'SAINT V8.40A (?, 2016)'
_computing_data_reduction 'SAINT V8.40A (?, 2016)'
_computing_molecular_graphics 'Olex2 (Dolomanov et al., 2009)'
_computing_publication_material 'Olex2 (Dolomanov et al., 2009)'
_computing_structure_refinement 'ShelXL (Sheldrick, 2015)'
_computing_structure_solution 'ShelXT (Sheldrick, 2015)'
_diffrn_ambient_temperature 150.0
_diffrn_measured_fraction_theta_full 0.989
_diffrn_measured_fraction_theta_max 0.983
_diffrn_measurement_device_type 'Bruker P4'
_diffrn_measurement_method '\w scans'
_diffrn_radiation_monochromator graphite
_diffrn_radiation_type MoK\a
_diffrn_radiation_wavelength 0.71073
_diffrn_reflns_av_R_equivalents 0.0579
_diffrn_reflns_av_unetI/netI 0.0645
_diffrn_reflns_Laue_measured_fraction_full 0.989
_diffrn_reflns_Laue_measured_fraction_max 0.983
_diffrn_reflns_limit_h_max 8
_diffrn_reflns_limit_h_min -8
_diffrn_reflns_limit_k_max 12
_diffrn_reflns_limit_k_min -12
_diffrn_reflns_limit_l_max 17
_diffrn_reflns_limit_l_min -17
_diffrn_reflns_number 15059
_diffrn_reflns_point_group_measured_fraction_full 0.989
_diffrn_reflns_point_group_measured_fraction_max 0.983
_diffrn_reflns_theta_full 25.242
_diffrn_reflns_theta_max 26.402
_diffrn_reflns_theta_min 1.488
_exptl_absorpt_coefficient_mu 0.441
_exptl_absorpt_correction_T_max 0.7512
_exptl_absorpt_correction_T_min 0.6027
_exptl_absorpt_correction_type multi-scan
_exptl_absorpt_process_details
'SADABS-2016/2 (Bruker,2016/2) was used for absorption correction. wR2(int) was 0.1313 before and 0.0690 after correction. The Ratio of minimum to maximum transmission is 0.8023. The \l/2 correction factor is Not present.'
_exptl_crystal_colour yellow
_exptl_crystal_colour_primary yellow
_exptl_crystal_density_diffrn 2.008
_exptl_crystal_description plate
_exptl_crystal_F_000 540
_exptl_crystal_size_max 0.1
_exptl_crystal_size_mid 0.05
_exptl_crystal_size_min 0.03
_refine_diff_density_max 0.437
_refine_diff_density_min -0.885
_refine_diff_density_rms 0.142
_refine_ls_extinction_method none
_refine_ls_goodness_of_fit_ref 1.058
_refine_ls_hydrogen_treatment constr
_refine_ls_matrix_type full
_refine_ls_number_parameters 294
_refine_ls_number_reflns 3537
_refine_ls_number_restraints 1
_refine_ls_restrained_S_all 1.058
_refine_ls_R_factor_all 0.0666
_refine_ls_R_factor_gt 0.0456
_refine_ls_shift/su_max 0.000
_refine_ls_shift/su_mean 0.000
_refine_ls_structure_factor_coef Fsqd
_refine_ls_weighting_details 'w=1/[\s^2^(Fo^2^)+(0.0728P)^2^+0.2554P] where P=(Fo^2^+2Fc^2^)/3'
_refine_ls_weighting_scheme calc
_refine_ls_wR_factor_gt 0.1204
_refine_ls_wR_factor_ref 0.1303
_reflns_Friedel_coverage 0.000
_reflns_number_gt 2683
_reflns_number_total 3537
_reflns_threshold_expression 'I > 2\s(I)'
_cod_data_source_file d0dt03006f2.cif
_cod_data_source_block SYSU-2
_cod_database_code 7705834
_shelx_shelxl_version_number 2014/7
_shelx_space_group_comment
;
The symmetry employed for this shelxl refinement is uniquely defined
by the following loop, which should always be used as a source of
symmetry information in preference to the above space-group names.
They are only intended as comments.
;
_olex2_refinement_description
;
1. Fixed Uiso
 At 1.2 times of:
  All C(H) groups
 At 1.5 times of:
  All C(H,H,H) groups, All O(H) groups, All O(H,H) groups
2. Rigid bond restraints
 O00H, C00K
 with sigma for 1-2 distances of 0.005 and sigma for 1-3 distances of 0.005
3.a Rotating group:
 O00B(H00D,H00E), O00D(H00F,H00G)
3.b Aromatic/amide H refined with riding coordinates:
 C00J(H00J), C00O(H00O), C00Q(H00Q), C00R(H00R), C00S(H00S), C00U(H00U),
 C00V(H00V), C00W(H00W)
3.c Idealised Me refined as rotating group:
 C00T(H00A,H00B,H00C)
3.d Idealised tetrahedral OH refined as rotating group:
 O009(H009), O00F(H00H)
;
_olex2_submission_special_instructions 'No special instructions were received'

loop_
_space_group_symop_operation_xyz
'x, y, z'
'-x, -y, -z'

loop_
_atom_site_label
_atom_site_type_symbol
_atom_site_fract_x
_atom_site_fract_y
_atom_site_fract_z
_atom_site_U_iso_or_equiv
_atom_site_adp_type
_atom_site_occupancy
_atom_site_site_symmetry_order
_atom_site_calc_flag
_atom_site_refinement_flags_posn
_atom_site_refinement_flags_adp
_atom_site_refinement_flags_occupancy
_atom_site_disorder_assembly
_atom_site_disorder_group
P001 P 0.86820(10) 0.51637(7) 0.36915(5) 0.0103(2) Uani 1 1 d . . . . .
P002 P 0.61879(10) 0.96765(7) 0.62365(5) 0.0105(2) Uani 1 1 d . . . . .
Al03 Al 0.74979(10) 0.25005(7) 0.51130(6) 0.0107(2) Uani 1 1 d . . . . .
Al04 Al 0.74995(10) 0.75020(7) 0.48932(6) 0.0113(2) Uani 1 1 d . . . . .
F005 F 1.0177(2) 0.78596(15) 0.52146(11) 0.0133(3) Uani 1 1 d . . . . .
F006 F 0.4832(2) 0.71459(15) 0.45661(11) 0.0139(4) Uani 1 1 d . . . . .
O007 O 1.0931(3) 0.58574(18) 0.40698(13) 0.0124(4) Uani 1 1 d . . . . .
O008 O 0.4017(3) 0.91133(18) 0.57356(13) 0.0129(4) Uani 1 1 d . . . . .
O009 O 0.8661(3) 0.50084(19) 0.25580(13) 0.0151(4) Uani 1 1 d . . . . .
H009 H 0.7481 0.4481 0.2327 0.023 Uiso 1 1 calc GR . . . .
O00A O 0.7544(3) 0.88827(18) 0.58463(13) 0.0134(4) Uani 1 1 d . . . . .
O00B O 0.8228(3) 0.90399(19) 0.39655(13) 0.0153(4) Uani 1 1 d . . . . .
H00D H 0.9552 0.9567 0.4045 0.023 Uiso 1 1 d GR . . . .
H00E H 0.7528 0.9625 0.4055 0.023 Uiso 1 1 d GR . . . .
O00C O 0.7445(3) 0.61198(19) 0.39409(14) 0.0151(4) Uani 1 1 d . . . . .
O00D O 0.6807(3) 0.60109(18) 0.58585(13) 0.0150(4) Uani 1 1 d . . . . .
H00F H 0.7489 0.5429 0.5760 0.022 Uiso 1 1 d GR . . . .
H00G H 0.5492 0.5507 0.5786 0.022 Uiso 1 1 d GR . . . .
O00E O 0.7224(3) 1.13105(18) 0.61647(13) 0.0134(4) Uani 1 1 d . . . . .
O00F O 0.6033(3) 0.94275(19) 0.73489(13) 0.0154(4) Uani 1 1 d . . . . .
H00H H 0.5749 0.8536 0.7442 0.023 Uiso 1 1 calc GR . . . .
O00G O 0.7660(3) 0.36513(19) 0.40596(14) 0.0149(4) Uani 1 1 d . . . . .
O00H O 0.5036(3) 0.3180(2) 0.18419(14) 0.0187(5) Uani 1 1 d . U . . .
N00I N 0.1278(3) 0.2131(2) -0.07065(17) 0.0175(5) Uani 1 1 d . . . . .
C00J C 0.0773(4) 0.2195(3) 0.1964(2) 0.0187(6) Uani 1 1 d . . . . .
H00J H 0.1612 0.2568 0.2551 0.022 Uiso 1 1 calc R . . . .
C00K C 0.3886(4) 0.2930(3) 0.1049(2) 0.0170(6) Uani 1 1 d . U . . .
C00L C 0.3374(4) 0.2776(3) -0.0754(2) 0.0176(6) Uani 1 1 d . . . . .
C00M C 0.4696(4) 0.3191(3) 0.0109(2) 0.0170(6) Uani 1 1 d . . . . .
C00N C 0.1695(4) 0.2330(3) 0.1067(2) 0.0165(6) Uani 1 1 d . . . . .
C00O C 0.4253(5) 0.3002(3) -0.1665(2) 0.0232(7) Uani 1 1 d . . . . .
H00O H 0.3393 0.2702 -0.2253 0.028 Uiso 1 1 calc R . . . .
C00P C 0.0433(4) 0.1858(3) 0.0184(2) 0.0175(6) Uani 1 1 d . . . . .
C00Q C -0.2517(5) 0.0944(3) 0.1135(2) 0.0234(7) Uani 1 1 d . . . . .
H00Q H -0.3944 0.0419 0.1165 0.028 Uiso 1 1 calc R . . . .
C00R C 0.7637(5) 0.4099(3) -0.0858(2) 0.0231(7) Uani 1 1 d . . . . .
H00R H 0.9072 0.4571 -0.0900 0.028 Uiso 1 1 calc R . . . .
C00S C 0.6829(4) 0.3853(3) 0.0035(2) 0.0211(7) Uani 1 1 d . . . . .
H00S H 0.7723 0.4134 0.0613 0.025 Uiso 1 1 calc R . . . .
C00T C -0.0047(4) 0.1669(3) -0.1618(2) 0.0214(7) Uani 1 1 d . . . . .
H00A H 0.0399 0.2432 -0.2089 0.032 Uiso 1 1 calc GR . . . .
H00B H -0.1472 0.1504 -0.1483 0.032 Uiso 1 1 calc GR . . . .
H00C H 0.0049 0.0761 -0.1891 0.032 Uiso 1 1 calc GR . . . .
C00U C -0.1691(4) 0.1105(3) 0.0246(2) 0.0214(7) Uani 1 1 d . . . . .
H00U H -0.2551 0.0708 -0.0333 0.026 Uiso 1 1 calc R . . . .
C00V C -0.1294(4) 0.1542(3) 0.2004(2) 0.0219(7) Uani 1 1 d . . . . .
H00V H -0.1901 0.1490 0.2610 0.026 Uiso 1 1 calc R . . . .
C00W C 0.6318(5) 0.3645(3) -0.1706(2) 0.0251(7) Uani 1 1 d . . . . .
H00W H 0.6877 0.3789 -0.2325 0.030 Uiso 1 1 calc R . . . .

loop_
_atom_site_aniso_label
_atom_site_aniso_U_11
_atom_site_aniso_U_22
_atom_site_aniso_U_33
_atom_site_aniso_U_23
_atom_site_aniso_U_13
_atom_site_aniso_U_12
P001 0.0091(4) 0.0083(3) 0.0126(4) 0.0013(3) 0.0017(3) 0.0017(3)
P002 0.0097(4) 0.0085(3) 0.0124(4) 0.0019(3) 0.0012(3) 0.0021(3)
Al03 0.0083(4) 0.0086(4) 0.0144(5) 0.0017(3) 0.0015(3) 0.0016(3)
Al04 0.0098(5) 0.0098(4) 0.0140(5) 0.0007(3) 0.0015(3) 0.0031(3)
F005 0.0103(8) 0.0124(7) 0.0167(8) 0.0001(6) 0.0010(6) 0.0034(6)
F006 0.0109(8) 0.0128(7) 0.0176(9) 0.0004(6) 0.0013(6) 0.0037(6)
O007 0.0096(10) 0.0102(9) 0.0161(10) 0.0017(8) 0.0012(8) 0.0019(7)
O008 0.0095(10) 0.0106(9) 0.0174(10) 0.0022(8) 0.0006(8) 0.0023(7)
O009 0.0121(10) 0.0151(10) 0.0144(11) 0.0007(8) 0.0001(8) 0.0002(8)
O00A 0.0114(10) 0.0114(9) 0.0179(11) 0.0003(8) 0.0014(8) 0.0045(7)
O00B 0.0109(10) 0.0133(9) 0.0207(11) 0.0015(8) 0.0026(8) 0.0027(8)
O00C 0.0142(10) 0.0128(9) 0.0184(11) -0.0012(8) -0.0010(8) 0.0051(8)
O00D 0.0112(10) 0.0120(9) 0.0214(11) 0.0025(8) 0.0036(8) 0.0032(8)
O00E 0.0126(10) 0.0091(9) 0.0156(11) 0.0014(8) 0.0000(8) 0.0003(7)
O00F 0.0160(10) 0.0119(9) 0.0167(11) 0.0026(8) 0.0017(8) 0.0026(8)
O00G 0.0127(10) 0.0106(9) 0.0176(10) 0.0029(8) -0.0005(8) -0.0006(7)
O00H 0.0179(11) 0.0186(10) 0.0168(11) 0.0020(8) -0.0015(8) 0.0034(8)
N00I 0.0166(13) 0.0167(12) 0.0170(13) 0.0010(10) -0.0016(10) 0.0036(10)
C00J 0.0205(16) 0.0157(14) 0.0190(16) 0.0041(12) 0.0011(12) 0.0052(12)
C00K 0.0184(16) 0.0107(13) 0.0199(16) 0.0018(12) -0.0025(12) 0.0033(11)
C00L 0.0178(16) 0.0131(13) 0.0223(16) 0.0039(12) 0.0020(12) 0.0055(12)
C00M 0.0165(15) 0.0146(13) 0.0205(16) 0.0040(12) 0.0015(12) 0.0061(12)
C00N 0.0170(15) 0.0125(13) 0.0193(16) 0.0013(12) -0.0004(12) 0.0046(11)
C00O 0.0249(17) 0.0272(16) 0.0183(16) 0.0041(13) -0.0002(13) 0.0104(13)
C00P 0.0186(16) 0.0129(13) 0.0213(16) 0.0011(12) 0.0011(12) 0.0059(11)
C00Q 0.0170(16) 0.0206(15) 0.0340(19) 0.0049(14) 0.0041(14) 0.0078(12)
C00R 0.0177(16) 0.0218(15) 0.0280(18) 0.0050(14) 0.0041(14) 0.0040(12)
C00S 0.0180(16) 0.0183(14) 0.0252(17) 0.0044(13) 0.0027(13) 0.0036(12)
C00T 0.0184(16) 0.0237(15) 0.0194(16) -0.0010(13) -0.0036(13) 0.0048(13)
C00U 0.0185(16) 0.0198(15) 0.0244(17) 0.0004(13) -0.0017(13) 0.0056(12)
C00V 0.0242(17) 0.0202(15) 0.0237(17) 0.0041(13) 0.0062(13) 0.0100(13)
C00W 0.0291(18) 0.0267(16) 0.0234(18) 0.0090(14) 0.0078(14) 0.0130(14)

loop_
_atom_type_symbol
_atom_type_description
_atom_type_scat_dispersion_real
_atom_type_scat_dispersion_imag
_atom_type_scat_source
C C 0.0033 0.0016 'International Tables Vol C Tables 4.2.6.8 and 6.1.1.4'
H H 0.0000 0.0000 'International Tables Vol C Tables 4.2.6.8 and 6.1.1.4'
Al Al 0.0645 0.0514 'International Tables Vol C Tables 4.2.6.8 and 6.1.1.4'
F F 0.0171 0.0103 'International Tables Vol C Tables 4.2.6.8 and 6.1.1.4'
N N 0.0061 0.0033 'International Tables Vol C Tables 4.2.6.8 and 6.1.1.4'
O O 0.0106 0.0060 'International Tables Vol C Tables 4.2.6.8 and 6.1.1.4'
P P 0.1023 0.0942 'International Tables Vol C Tables 4.2.6.8 and 6.1.1.4'

loop_
_geom_angle_atom_site_label_1
_geom_angle_atom_site_label_2
_geom_angle_atom_site_label_3
_geom_angle
_geom_angle_site_symmetry_1
_geom_angle_site_symmetry_3
_geom_angle_publ_flag
O007 P001 O009 106.31(10) . . ?
O00C P001 O007 112.15(10) . . ?
O00C P001 O009 108.26(10) . . ?
O00G P001 O007 112.61(10) . . ?
O00G P001 O009 107.86(10) . . ?
O00G P001 O00C 109.44(10) . . ?
O008 P002 O00A 112.62(10) . . ?
O008 P002 O00F 108.32(10) . . ?
O00A P002 O00F 108.13(10) . . ?
O00E P002 O008 111.98(10) . . ?
O00E P002 O00A 109.94(10) . . ?
O00E P002 O00F 105.50(10) . . ?
F005 Al03 O007 92.04(8) 2_766 2_766 ?
F005 Al03 O008 86.84(8) 2_766 2_666 ?
F005 Al03 O00E 90.92(7) 2_766 1_545 ?
F006 Al03 F005 179.68(8) 2_666 2_766 ?
F006 Al03 O007 88.25(8) 2_666 2_766 ?
F006 Al03 O008 92.86(8) 2_666 2_666 ?
F006 Al03 O00E 89.19(7) 2_666 1_545 ?
O008 Al03 O007 178.16(8) 2_666 2_766 ?
O00E Al03 O007 90.26(8) 1_545 2_766 ?
O00E Al03 O008 91.22(8) 1_545 2_666 ?
O00G Al03 F005 90.79(8) . 2_766 ?
O00G Al03 F006 89.09(8) . 2_666 ?
O00G Al03 O007 91.12(8) . 2_766 ?
O00G Al03 O008 87.43(8) . 2_666 ?
O00G Al03 O00E 177.75(8) . 1_545 ?
F005 Al04 O00A 89.33(8) . . ?
F005 Al04 O00B 90.21(7) . . ?
F005 Al04 O00C 90.85(8) . . ?
F005 Al04 O00D 89.06(7) . . ?
F006 Al04 F005 179.71(7) . . ?
F006 Al04 O00A 90.87(8) . . ?
F006 Al04 O00B 89.58(7) . . ?
F006 Al04 O00C 88.95(8) . . ?
F006 Al04 O00D 91.16(7) . . ?
O00A Al04 O00B 88.70(8) . . ?
O00A Al04 O00D 89.51(8) . . ?
O00B Al04 O00D 178.08(8) . . ?
O00C Al04 O00A 179.80(8) . . ?
O00C Al04 O00B 91.37(8) . . ?
O00C Al04 O00D 90.42(8) . . ?
Al04 F005 Al03 145.68(10) . 2_766 ?
Al04 F006 Al03 145.76(10) . 2_666 ?
P001 O007 Al03 135.75(11) . 2_766 ?
P002 O008 Al03 134.77(11) . 2_666 ?
P001 O009 H009 109.5 . . ?
P002 O00A Al04 140.79(12) . . ?
Al04 O00B H00D 110.7 . . ?
Al04 O00B H00E 109.9 . . ?
H00D O00B H00E 108.4 . . ?
P001 O00C Al04 138.34(12) . . ?
Al04 O00D H00F 108.6 . . ?
Al04 O00D H00G 109.2 . . ?
H00F O00D H00G 109.3 . . ?
P002 O00E Al03 131.70(12) . 1_565 ?
P002 O00F H00H 109.5 . . ?
P001 O00G Al03 144.67(13) . . ?
C00L N00I C00P 120.7(2) . . ?
C00L N00I C00T 119.2(2) . . ?
C00P N00I C00T 120.0(2) . . ?
C00N C00J H00J 119.3 . . ?
C00V C00J H00J 119.3 . . ?
C00V C00J C00N 121.4(3) . . ?
O00H C00K C00M 122.5(2) . . ?
O00H C00K C00N 120.6(2) . . ?
C00N C00K C00M 116.9(3) . . ?
N00I C00L C00M 120.6(2) . . ?
N00I C00L C00O 120.9(3) . . ?
C00M C00L C00O 118.4(3) . . ?
C00L C00M C00K 120.6(2) . . ?
C00S C00M C00K 120.2(3) . . ?
C00S C00M C00L 119.2(3) . . ?
C00J C00N C00K 120.3(3) . . ?
C00J C00N C00P 119.3(3) . . ?
C00P C00N C00K 120.4(3) . . ?
C00L C00O H00O 119.7 . . ?
C00W C00O C00L 120.6(3) . . ?
C00W C00O H00O 119.7 . . ?
N00I C00P C00N 120.3(2) . . ?
N00I C00P C00U 121.5(3) . . ?
C00U C00P C00N 118.2(3) . . ?
C00U C00Q H00Q 119.3 . . ?
C00U C00Q C00V 121.3(3) . . ?
C00V C00Q H00Q 119.3 . . ?
C00S C00R H00R 120.5 . . ?
C00S C00R C00W 119.1(3) . . ?
C00W C00R H00R 120.5 . . ?
C00M C00S H00S 119.4 . . ?
C00R C00S C00M 121.1(3) . . ?
C00R C00S H00S 119.4 . . ?
N00I C00T H00A 109.5 . . ?
N00I C00T H00B 109.5 . . ?
N00I C00T H00C 109.5 . . ?
H00A C00T H00B 109.5 . . ?
H00A C00T H00C 109.5 . . ?
H00B C00T H00C 109.5 . . ?
C00P C00U H00U 119.8 . . ?
C00Q C00U C00P 120.4(3) . . ?
C00Q C00U H00U 119.8 . . ?
C00J C00V C00Q 119.0(3) . . ?
C00J C00V H00V 120.5 . . ?
C00Q C00V H00V 120.5 . . ?
C00O C00W C00R 121.5(3) . . ?
C00O C00W H00W 119.3 . . ?
C00R C00W H00W 119.3 . . ?

loop_
_geom_bond_atom_site_label_1
_geom_bond_atom_site_label_2
_geom_bond_distance
_geom_bond_site_symmetry_2
_geom_bond_publ_flag
P001 O007 1.5251(19) . ?
P001 O009 1.5581(19) . ?
P001 O00C 1.5249(18) . ?
P001 O00G 1.5160(18) . ?
P002 O008 1.5289(19) . ?
P002 O00A 1.5308(18) . ?
P002 O00E 1.5149(18) . ?
P002 O00F 1.5574(19) . ?
Al03 F005 1.8549(15) 2_766 ?
Al03 F006 1.8522(15) 2_666 ?
Al03 O007 1.8861(19) 2_766 ?
Al03 O008 1.8830(19) 2_666 ?
Al03 O00E 1.8567(18) 1_545 ?
Al03 O00G 1.8419(18) . ?
Al04 F005 1.7998(16) . ?
Al04 F006 1.7950(16) . ?
Al04 O00A 1.8465(19) . ?
Al04 O00B 1.9473(18) . ?
Al04 O00C 1.8448(19) . ?
Al04 O00D 1.9513(18) . ?
F005 Al03 1.8550(15) 2_766 ?
F006 Al03 1.8522(15) 2_666 ?
O007 Al03 1.8861(19) 2_766 ?
O008 Al03 1.8830(19) 2_666 ?
O009 H009 0.8400 . ?
O00B H00D 0.8841 . ?
O00B H00E 0.8838 . ?
O00D H00F 0.8733 . ?
O00D H00G 0.8736 . ?
O00E Al03 1.8567(18) 1_565 ?
O00F H00H 0.8400 . ?
O00H C00K 1.276(3) . ?
N00I C00L 1.380(3) . ?
N00I C00P 1.382(3) . ?
N00I C00T 1.470(4) . ?
C00J H00J 0.9500 . ?
C00J C00N 1.412(4) . ?
C00J C00V 1.362(4) . ?
C00K C00M 1.434(4) . ?
C00K C00N 1.434(4) . ?
C00L C00M 1.413(4) . ?
C00L C00O 1.415(4) . ?
C00M C00S 1.411(4) . ?
C00N C00P 1.417(4) . ?
C00O H00O 0.9500 . ?
C00O C00W 1.360(4) . ?
C00P C00U 1.413(4) . ?
C00Q H00Q 0.9500 . ?
C00Q C00U 1.372(4) . ?
C00Q C00V 1.408(4) . ?
C00R H00R 0.9500 . ?
C00R C00S 1.372(4) . ?
C00R C00W 1.398(4) . ?
C00S H00S 0.9500 . ?
C00T H00A 0.9800 . ?
C00T H00B 0.9800 . ?
C00T H00C 0.9800 . ?
C00U H00U 0.9500 . ?
C00V H00V 0.9500 . ?
C00W H00W 0.9500 . ?
